data_7250180
loop_
_publ_author_name
'Xiao, Xiao'
'Tian, Hong-Yu'
'Sun, Jia-Chen'
'Bai, Jun'
'Wang, Min'
'Chen, Biao'
'Jin, Yu-Xia'
'Jiang, Hai-Bo'
'Cheng, Dang'
'Chen, Fen-Er'

_publ_section_title
;
 Deuterated methylselenylating reagents designed for diverse Se-methyl-d3
 scaffold construction
;
_journal_issue 17
_journal_name_full 'Green Chemistry'
_journal_page_first 4779
_journal_page_last 4794
_journal_paper_doi 10.1039/D5GC00193E
_journal_volume 27
_journal_year 2025
_chemical_absolute_configuration ad
_chemical_formula_moiety 'C22 H24 O2 S Se'
_chemical_formula_sum 'C22 H24 O2 S Se'
_chemical_formula_weight 431.43
_space_group_crystal_system orthorhombic
_space_group_IT_number 19
_space_group_name_Hall 'P 2ac 2ab'
_space_group_name_H-M_alt 'P 21 21 21'
_atom_sites_solution_hydrogens geom
_atom_sites_solution_primary dual
_audit_block_doi 10.5517/ccdc.csd.cc2l27fc
_audit_creation_date 2024-09-14
_audit_creation_method
;
Olex2 1.5
(compiled 2022.04.07 svn.rca3783a0 for OlexSys, GUI svn.r6498)
;
_audit_update_record
;
2024-09-20 deposited with the CCDC.	2025-03-24 downloaded from the CCDC.
;
_cell_angle_alpha 90
_cell_angle_beta 90
_cell_angle_gamma 90
_cell_formula_units_Z 4
_cell_length_a 5.9476(7)
_cell_length_b 18.2684(19)
_cell_length_c 18.310(2)
_cell_measurement_reflns_used 4649
_cell_measurement_temperature 170.00
_cell_measurement_theta_max 54.265
_cell_measurement_theta_min 2.973
_cell_volume 1989.4(4)
_computing_cell_refinement 'SAINT V8.40B (?, 2016)'
_computing_data_reduction 'SAINT V8.40B (?, 2016)'
_computing_molecular_graphics 'Olex2 1.5 (Dolomanov et al., 2009)'
_computing_publication_material 'Olex2 1.5 (Dolomanov et al., 2009)'
_computing_structure_refinement 'SHELXL 2019/2 (Sheldrick, 2015)'
_computing_structure_solution 'SHELXT 2018/2 (Sheldrick, 2018)'
_diffrn_ambient_environment N~2~
_diffrn_ambient_temperature 170.00
_diffrn_detector CPAD
_diffrn_detector_area_resol_mean 7.41
_diffrn_detector_type 'Bruker PHOTON III M28'
_diffrn_measured_fraction_theta_full 0.986
_diffrn_measured_fraction_theta_max 0.986
_diffrn_measurement_device 'three-circle diffractometer'
_diffrn_measurement_device_type 'ZJU Bruker D8 VENTURE Metaljet PHOTON III'
_diffrn_measurement_method '\w and \f scans'
_diffrn_measurement_specimen_support 'MiTeGen micromount'
_diffrn_radiation_monochromator 'mirror optics'
_diffrn_radiation_probe x-ray
_diffrn_radiation_type GaK\a
_diffrn_radiation_wavelength 1.34139
_diffrn_reflns_av_R_equivalents 0.1218
_diffrn_reflns_av_unetI/netI 0.1212
_diffrn_reflns_Laue_measured_fraction_full 0.986
_diffrn_reflns_Laue_measured_fraction_max 0.986
_diffrn_reflns_limit_h_max 7
_diffrn_reflns_limit_h_min -7
_diffrn_reflns_limit_k_max 14
_diffrn_reflns_limit_k_min -21
_diffrn_reflns_limit_l_max 21
_diffrn_reflns_limit_l_min -21
_diffrn_reflns_number 18438
_diffrn_reflns_point_group_measured_fraction_full 0.973
_diffrn_reflns_point_group_measured_fraction_max 0.973
_diffrn_reflns_theta_full 52.953
_diffrn_reflns_theta_max 52.953
_diffrn_reflns_theta_min 2.973
_diffrn_source 'liquid Metal X-ray source'
_diffrn_source_current 3.57
_diffrn_source_power 0.24954300000000001
_diffrn_source_type 'Bruker Excillum Metaljet D2+'
_diffrn_source_voltage 69.9
_exptl_absorpt_coefficient_mu 2.398
_exptl_absorpt_correction_T_max 0.7506
_exptl_absorpt_correction_T_min 0.5519
_exptl_absorpt_correction_type multi-scan
_exptl_absorpt_process_details
;
SADABS-2016/2 (Bruker,2016/2) was used for absorption correction.
wR2(int) was 0.1526 before and 0.0981 after correction.
The Ratio of minimum to maximum transmission is 0.7353.
The \l/2 correction factor is Not present.
;
_exptl_crystal_colour colourless
_exptl_crystal_colour_primary colourless
_exptl_crystal_density_diffrn 1.440
_exptl_crystal_description rod-like
_exptl_crystal_F_000 888
_exptl_crystal_size_max 0.07
_exptl_crystal_size_mid 0.03
_exptl_crystal_size_min 0.03
_refine_diff_density_max 0.656
_refine_diff_density_min -0.569
_refine_diff_density_rms 0.100
_refine_ls_abs_structure_details
;
 Flack x determined using 697 quotients [(I+)-(I-)]/[(I+)+(I-)]
 (Parsons, Flack and Wagner, Acta Cryst. B69 (2013) 249-259).
;
_refine_ls_abs_structure_Flack 0.12(3)
_refine_ls_extinction_method none
_refine_ls_goodness_of_fit_ref 1.104
_refine_ls_hydrogen_treatment constr
_refine_ls_matrix_type full
_refine_ls_number_parameters 238
_refine_ls_number_reflns 3402
_refine_ls_number_restraints 0
_refine_ls_restrained_S_all 1.104
_refine_ls_R_factor_all 0.1427
_refine_ls_R_factor_gt 0.1046
_refine_ls_shift/su_max 0.000
_refine_ls_shift/su_mean 0.000
_refine_ls_structure_factor_coef Fsqd
_refine_ls_weighting_details 'w=1/[\s^2^(Fo^2^)+11.3684P] where P=(Fo^2^+2Fc^2^)/3'
_refine_ls_weighting_scheme calc
_refine_ls_wR_factor_gt 0.1637
_refine_ls_wR_factor_ref 0.1759
_reflns_Friedel_coverage 0.691
_reflns_Friedel_fraction_full 0.954
_reflns_Friedel_fraction_max 0.954
_reflns_number_gt 2393
_reflns_number_total 3402
_reflns_threshold_expression 'I > 2\s(I)'
_cod_data_source_file d5gc00193e2.cif
_cod_data_source_block 240913_sjc_288
_cod_depositor_comments 'Adding full bibliography for 7250180--7250181.cif.'
_cod_database_code 7250180
_shelx_shelxl_version_number 2019/2
_shelx_space_group_comment
;
The symmetry employed for this shelxl refinement is uniquely defined
by the following loop, which should always be used as a source of
symmetry information in preference to the above space-group names.
They are only intended as comments.
;
_shelx_estimated_absorpt_t_max 0.932
_shelx_estimated_absorpt_t_min 0.850
_olex2_refinement_description
;
1. Fixed Uiso
 At 1.2 times of:
  All C(H) groups
 At 1.5 times of:
  All C(H,H,H) groups
2.a Ternary CH refined with riding coordinates:
 C11(H11), C12(H12), C14(H14)
2.b Aromatic/amide H refined with riding coordinates:
 C1(H1), C2(H2), C3(H3), C4(H4), C7(H7), C9(H9), C10(H10), C18(H18), C19(H19),
 C20(H20), C21(H21), C22(H22)
2.c Idealised Me refined as rotating group:
 C13(H13A,H13B,H13C), C15(H15A,H15B,H15C), C16(H16A,H16B,H16C)
;
_olex2_diffrn_ambient_temperature_device 'Oxford Cryostream 800'
_olex2_submission_special_instructions 'No special instructions were received'

loop_
_space_group_symop_operation_xyz
'x, y, z'
'-x+1/2, -y, z+1/2'
'-x, y+1/2, -z+1/2'
'x+1/2, -y+1/2, -z'

loop_
_atom_site_label
_atom_site_type_symbol
_atom_site_fract_x
_atom_site_fract_y
_atom_site_fract_z
_atom_site_U_iso_or_equiv
_atom_site_adp_type
_atom_site_occupancy
_atom_site_site_symmetry_order
_atom_site_calc_flag
_atom_site_refinement_flags_posn
_atom_site_refinement_flags_adp
_atom_site_refinement_flags_occupancy
_atom_site_disorder_assembly
_atom_site_disorder_group
Se1 Se 0.3328(3) 0.34375(9) 0.50490(9) 0.0548(5) Uani 1 1 d . . . . .
S1 S 0.2385(5) 0.5292(2) 0.53916(18) 0.0357(8) Uani 1 1 d . . . . .
O1 O 0.0088(13) 0.5135(5) 0.5602(5) 0.041(2) Uani 1 1 d . . . . .
O2 O 0.3060(13) 0.5224(5) 0.4642(4) 0.046(2) Uani 1 1 d . . . . .
C1 C 0.036(2) 0.7792(9) 0.6604(8) 0.052(4) Uani 1 1 d . . . . .
H1 H -0.101861 0.758781 0.676494 0.062 Uiso 1 1 calc R U . . .
C2 C 0.080(2) 0.8499(9) 0.6739(8) 0.056(4) Uani 1 1 d . . . . .
H2 H -0.027231 0.878784 0.699435 0.067 Uiso 1 1 calc R U . . .
C3 C 0.288(3) 0.8822(8) 0.6497(9) 0.062(5) Uani 1 1 d . . . . .
H3 H 0.315818 0.932628 0.658488 0.074 Uiso 1 1 calc R U . . .
C4 C 0.444(2) 0.8413(9) 0.6144(7) 0.049(4) Uani 1 1 d . . . . .
H4 H 0.582697 0.862868 0.600085 0.059 Uiso 1 1 calc R U . . .
C5 C 0.402(2) 0.7676(8) 0.5990(7) 0.040(3) Uani 1 1 d . . . . .
C6 C 0.192(2) 0.7340(8) 0.6228(6) 0.039(3) Uani 1 1 d . . . . .
C7 C 0.1532(19) 0.6602(8) 0.6047(6) 0.035(3) Uani 1 1 d . . . . .
H7 H 0.019046 0.637273 0.621165 0.042 Uiso 1 1 calc R U . . .
C8 C 0.300(2) 0.6214(7) 0.5649(7) 0.037(3) Uani 1 1 d . . . . .
C9 C 0.5098(18) 0.6521(8) 0.5403(6) 0.038(3) Uani 1 1 d . . . . .
H9 H 0.613646 0.624089 0.512446 0.046 Uiso 1 1 calc R U . . .
C10 C 0.553(2) 0.7236(9) 0.5587(7) 0.042(4) Uani 1 1 d . . . . .
H10 H 0.691620 0.744583 0.543541 0.051 Uiso 1 1 calc R U . . .
C11 C 0.430(2) 0.4736(8) 0.5965(7) 0.037(3) Uani 1 1 d . . . . .
H11 H 0.585508 0.476812 0.575827 0.044 Uiso 1 1 calc R U . . .
C12 C 0.363(2) 0.3944(7) 0.6005(7) 0.045(4) Uani 1 1 d . . . . .
H12 H 0.208457 0.394258 0.622308 0.055 Uiso 1 1 calc R U . . .
C13 C 0.602(3) 0.3748(10) 0.4506(9) 0.080(6) Uani 1 1 d . . . . .
H13A H 0.587024 0.360275 0.399336 0.120 Uiso 1 1 calc R U . . .
H13B H 0.735121 0.351412 0.471771 0.120 Uiso 1 1 calc R U . . .
H13C H 0.617329 0.428083 0.453790 0.120 Uiso 1 1 calc R U . . .
C14 C 0.512(2) 0.3499(9) 0.6546(7) 0.048(4) Uani 1 1 d . . . . .
H14 H 0.514371 0.377901 0.701494 0.057 Uiso 1 1 calc R U . . .
C15 C 0.757(2) 0.3423(10) 0.6300(8) 0.065(5) Uani 1 1 d . . . . .
H15A H 0.767218 0.305764 0.590983 0.097 Uiso 1 1 calc R U . . .
H15B H 0.849802 0.326788 0.671479 0.097 Uiso 1 1 calc R U . . .
H15C H 0.811471 0.389604 0.611845 0.097 Uiso 1 1 calc R U . . .
C16 C 0.414(2) 0.2748(8) 0.6719(9) 0.059(4) Uani 1 1 d . . . . .
H16A H 0.255676 0.280072 0.685665 0.089 Uiso 1 1 calc R U . . .
H16B H 0.497663 0.252831 0.712531 0.089 Uiso 1 1 calc R U . . .
H16C H 0.426004 0.243283 0.628825 0.089 Uiso 1 1 calc R U . . .
C17 C 0.4296(19) 0.5101(7) 0.6746(7) 0.039(3) Uani 1 1 d . . . . .
C18 C 0.249(2) 0.5039(8) 0.7203(6) 0.042(3) Uani 1 1 d . . . . .
H18 H 0.118361 0.478705 0.704289 0.050 Uiso 1 1 calc R U . . .
C19 C 0.255(2) 0.5345(8) 0.7910(8) 0.050(4) Uani 1 1 d . . . . .
H19 H 0.130727 0.529158 0.823240 0.060 Uiso 1 1 calc R U . . .
C20 C 0.445(2) 0.5723(8) 0.8124(8) 0.051(4) Uani 1 1 d . . . . .
H20 H 0.452205 0.594446 0.859333 0.061 Uiso 1 1 calc R U . . .
C21 C 0.625(2) 0.5775(8) 0.7640(9) 0.056(4) Uani 1 1 d . . . . .
H21 H 0.758096 0.603023 0.777333 0.067 Uiso 1 1 calc R U . . .
C22 C 0.607(3) 0.5466(7) 0.7000(7) 0.045(4) Uani 1 1 d . . . . .
H22 H 0.733242 0.550523 0.668406 0.055 Uiso 1 1 calc R U . . .

loop_
_atom_site_aniso_label
_atom_site_aniso_U_11
_atom_site_aniso_U_22
_atom_site_aniso_U_33
_atom_site_aniso_U_23
_atom_site_aniso_U_13
_atom_site_aniso_U_12
Se1 0.0607(9) 0.0520(9) 0.0519(9) -0.0041(10) -0.0110(9) 0.0043(8)
S1 0.0222(14) 0.046(2) 0.0388(17) -0.0002(16) -0.0005(13) 0.0016(15)
O1 0.023(4) 0.047(6) 0.054(6) -0.008(5) 0.000(4) 0.000(4)
O2 0.034(5) 0.068(7) 0.036(5) -0.007(5) 0.005(4) -0.002(5)
C1 0.039(8) 0.067(12) 0.049(9) -0.003(8) 0.000(7) 0.008(8)
C2 0.058(9) 0.054(11) 0.056(9) -0.014(9) -0.008(7) 0.011(9)
C3 0.078(13) 0.035(9) 0.072(11) 0.003(8) -0.028(10) -0.008(9)
C4 0.039(8) 0.049(10) 0.059(9) 0.013(9) -0.002(7) -0.004(9)
C5 0.031(7) 0.046(10) 0.043(8) 0.006(7) -0.009(6) -0.003(7)
C6 0.030(7) 0.053(10) 0.034(7) 0.004(6) -0.005(6) 0.008(7)
C7 0.018(6) 0.040(8) 0.047(7) 0.012(7) 0.001(6) -0.002(7)
C8 0.035(8) 0.037(8) 0.040(7) 0.006(6) -0.008(6) 0.002(6)
C9 0.023(6) 0.051(10) 0.040(7) 0.005(7) 0.002(5) -0.001(7)
C10 0.020(6) 0.066(11) 0.041(8) 0.000(8) -0.002(6) -0.002(7)
C11 0.026(6) 0.047(9) 0.038(7) -0.003(7) -0.006(5) 0.003(6)
C12 0.036(8) 0.048(10) 0.053(8) -0.005(7) -0.004(7) 0.006(7)
C13 0.081(12) 0.104(15) 0.056(10) 0.034(10) 0.033(9) 0.038(11)
C14 0.042(7) 0.051(10) 0.049(8) 0.004(8) -0.006(6) 0.001(8)
C15 0.022(6) 0.098(13) 0.075(10) 0.031(11) -0.009(7) 0.008(9)
C16 0.039(8) 0.063(11) 0.076(11) 0.024(9) 0.003(7) 0.007(8)
C17 0.023(6) 0.038(9) 0.055(9) 0.013(7) 0.001(6) 0.013(6)
C18 0.039(7) 0.061(10) 0.025(6) 0.001(7) -0.002(6) 0.003(7)
C19 0.038(7) 0.058(10) 0.053(9) 0.014(8) 0.015(7) 0.016(8)
C20 0.051(9) 0.056(10) 0.045(9) -0.008(8) -0.004(7) 0.014(8)
C21 0.038(9) 0.056(10) 0.072(11) 0.009(9) -0.008(8) 0.004(8)
C22 0.073(10) 0.026(8) 0.037(8) 0.009(7) -0.031(7) -0.011(7)

loop_
_atom_type_symbol
_atom_type_description
_atom_type_scat_dispersion_real
_atom_type_scat_dispersion_imag
_atom_type_scat_source
C C 0.0137 0.0067 'International Tables Vol C Tables 4.2.6.8 and 6.1.1.4'
H H 0.0000 0.0000 'International Tables Vol C Tables 4.2.6.8 and 6.1.1.4'
O O 0.0389 0.0241 'International Tables Vol C Tables 4.2.6.8 and 6.1.1.4'
S S 0.2925 0.4295 'International Tables Vol C Tables 4.2.6.8 and 6.1.1.4'
Se Se -1.0833 0.8881 'International Tables Vol C Tables 4.2.6.8 and 6.1.1.4'

loop_
_geom_angle_atom_site_label_1
_geom_angle_atom_site_label_2
_geom_angle_atom_site_label_3
_geom_angle
_geom_angle_site_symmetry_1
_geom_angle_site_symmetry_3
_geom_angle_publ_flag
C13 Se1 C12 103.8(7) . . ?
O1 S1 C8 108.1(6) . . ?
O1 S1 C11 108.7(6) . . ?
O2 S1 O1 120.1(5) . . ?
O2 S1 C8 106.0(6) . . ?
O2 S1 C11 108.8(6) . . ?
C8 S1 C11 103.9(6) . . ?
C2 C1 H1 119.2 . . ?
C2 C1 C6 121.6(15) . . ?
C6 C1 H1 119.2 . . ?
C1 C2 H2 119.9 . . ?
C1 C2 C3 120.2(14) . . ?
C3 C2 H2 119.9 . . ?
C2 C3 H3 119.7 . . ?
C4 C3 C2 120.6(14) . . ?
C4 C3 H3 119.7 . . ?
C3 C4 H4 119.8 . . ?
C3 C4 C5 120.3(14) . . ?
C5 C4 H4 119.8 . . ?
C4 C5 C6 119.7(13) . . ?
C4 C5 C10 122.8(13) . . ?
C10 C5 C6 117.5(13) . . ?
C1 C6 C5 117.4(14) . . ?
C7 C6 C1 124.2(13) . . ?
C7 C6 C5 118.3(12) . . ?
C6 C7 H7 119.1 . . ?
C8 C7 C6 121.7(12) . . ?
C8 C7 H7 119.1 . . ?
C7 C8 S1 120.5(10) . . ?
C7 C8 C9 122.0(12) . . ?
C9 C8 S1 117.5(10) . . ?
C8 C9 H9 121.5 . . ?
C10 C9 C8 117.1(12) . . ?
C10 C9 H9 121.5 . . ?
C5 C10 H10 118.3 . . ?
C9 C10 C5 123.4(12) . . ?
C9 C10 H10 118.3 . . ?
S1 C11 H11 108.7 . . ?
C12 C11 S1 112.9(9) . . ?
C12 C11 H11 108.7 . . ?
C12 C11 C17 111.2(11) . . ?
C17 C11 S1 106.3(8) . . ?
C17 C11 H11 108.7 . . ?
Se1 C12 H12 105.5 . . ?
C11 C12 Se1 115.4(9) . . ?
C11 C12 H12 105.5 . . ?
C11 C12 C14 112.3(11) . . ?
C14 C12 Se1 111.5(9) . . ?
C14 C12 H12 105.5 . . ?
Se1 C13 H13A 109.5 . . ?
Se1 C13 H13B 109.5 . . ?
Se1 C13 H13C 109.5 . . ?
H13A C13 H13B 109.5 . . ?
H13A C13 H13C 109.5 . . ?
H13B C13 H13C 109.5 . . ?
C12 C14 H14 106.6 . . ?
C15 C14 C12 113.8(12) . . ?
C15 C14 H14 106.6 . . ?
C16 C14 C12 112.6(11) . . ?
C16 C14 H14 106.6 . . ?
C16 C14 C15 110.1(14) . . ?
C14 C15 H15A 109.5 . . ?
C14 C15 H15B 109.5 . . ?
C14 C15 H15C 109.5 . . ?
H15A C15 H15B 109.5 . . ?
H15A C15 H15C 109.5 . . ?
H15B C15 H15C 109.5 . . ?
C14 C16 H16A 109.5 . . ?
C14 C16 H16B 109.5 . . ?
C14 C16 H16C 109.5 . . ?
H16A C16 H16B 109.5 . . ?
H16A C16 H16C 109.5 . . ?
H16B C16 H16C 109.5 . . ?
C18 C17 C11 121.5(12) . . ?
C22 C17 C11 121.7(12) . . ?
C22 C17 C18 116.8(13) . . ?
C17 C18 H18 119.7 . . ?
C17 C18 C19 120.7(13) . . ?
C19 C18 H18 119.7 . . ?
C18 C19 H19 120.7 . . ?
C20 C19 C18 118.6(12) . . ?
C20 C19 H19 120.7 . . ?
C19 C20 H20 120.6 . . ?
C19 C20 C21 118.8(14) . . ?
C21 C20 H20 120.6 . . ?
C20 C21 H21 120.7 . . ?
C22 C21 C20 118.6(15) . . ?
C22 C21 H21 120.7 . . ?
C17 C22 H22 116.8 . . ?
C21 C22 C17 126.5(15) . . ?
C21 C22 H22 116.8 . . ?

loop_
_geom_bond_atom_site_label_1
_geom_bond_atom_site_label_2
_geom_bond_distance
_geom_bond_site_symmetry_2
_geom_bond_publ_flag
Se1 C12 1.989(13) . ?
Se1 C13 1.967(15) . ?
S1 O1 1.448(9) . ?
S1 O2 1.435(8) . ?
S1 C8 1.788(13) . ?
S1 C11 1.853(13) . ?
C1 H1 0.9500 . ?
C1 C2 1.34(2) . ?
C1 C6 1.419(18) . ?
C2 H2 0.9500 . ?
C2 C3 1.44(2) . ?
C3 H3 0.9500 . ?
C3 C4 1.36(2) . ?
C4 H4 0.9500 . ?
C4 C5 1.40(2) . ?
C5 C6 1.459(18) . ?
C5 C10 1.411(18) . ?
C6 C7 1.409(18) . ?
C7 H7 0.9500 . ?
C7 C8 1.340(17) . ?
C8 C9 1.440(16) . ?
C9 H9 0.9500 . ?
C9 C10 1.374(19) . ?
C10 H10 0.9500 . ?
C11 H11 1.0000 . ?
C11 C12 1.503(18) . ?
C11 C17 1.577(18) . ?
C12 H12 1.0000 . ?
C12 C14 1.560(18) . ?
C13 H13A 0.9800 . ?
C13 H13B 0.9800 . ?
C13 H13C 0.9800 . ?
C14 H14 1.0000 . ?
C14 C15 1.532(18) . ?
C14 C16 1.52(2) . ?
C15 H15A 0.9800 . ?
C15 H15B 0.9800 . ?
C15 H15C 0.9800 . ?
C16 H16A 0.9800 . ?
C16 H16B 0.9800 . ?
C16 H16C 0.9800 . ?
C17 C18 1.366(17) . ?
C17 C22 1.333(17) . ?
C18 H18 0.9500 . ?
C18 C19 1.411(18) . ?
C19 H19 0.9500 . ?
C19 C20 1.38(2) . ?
C20 H20 0.9500 . ?
C20 C21 1.40(2) . ?
C21 H21 0.9500 . ?
C21 C22 1.305(18) . ?
C22 H22 0.9500 . ?

loop_
_geom_torsion_atom_site_label_1
_geom_torsion_atom_site_label_2
_geom_torsion_atom_site_label_3
_geom_torsion_atom_site_label_4
_geom_torsion
_geom_torsion_site_symmetry_1
_geom_torsion_site_symmetry_2
_geom_torsion_site_symmetry_3
_geom_torsion_site_symmetry_4
_geom_torsion_publ_flag
Se1 C12 C14 C15 64.7(16) . . . . ?
Se1 C12 C14 C16 -61.5(14) . . . . ?
S1 C8 C9 C10 178.3(9) . . . . ?
S1 C11 C12 Se1 55.9(12) . . . . ?
S1 C11 C12 C14 -174.7(9) . . . . ?
S1 C11 C17 C18 73.1(14) . . . . ?
S1 C11 C17 C22 -108.8(12) . . . . ?
O1 S1 C8 C7 7.2(11) . . . . ?
O1 S1 C8 C9 -171.7(9) . . . . ?
O1 S1 C11 C12 48.2(11) . . . . ?
O1 S1 C11 C17 -74.0(9) . . . . ?
O2 S1 C8 C7 137.2(10) . . . . ?
O2 S1 C8 C9 -41.7(10) . . . . ?
O2 S1 C11 C12 -84.2(10) . . . . ?
O2 S1 C11 C17 153.5(8) . . . . ?
C1 C2 C3 C4 -1(2) . . . . ?
C1 C6 C7 C8 175.5(12) . . . . ?
C2 C1 C6 C5 0(2) . . . . ?
C2 C1 C6 C7 -177.6(13) . . . . ?
C2 C3 C4 C5 2(2) . . . . ?
C3 C4 C5 C6 -2(2) . . . . ?
C3 C4 C5 C10 176.1(13) . . . . ?
C4 C5 C6 C1 0.8(18) . . . . ?
C4 C5 C6 C7 178.4(12) . . . . ?
C4 C5 C10 C9 -176.9(12) . . . . ?
C5 C6 C7 C8 -1.9(17) . . . . ?
C6 C1 C2 C3 0(2) . . . . ?
C6 C5 C10 C9 1.0(19) . . . . ?
C6 C7 C8 S1 -176.9(9) . . . . ?
C6 C7 C8 C9 2.0(18) . . . . ?
C7 C8 C9 C10 -0.6(17) . . . . ?
C8 S1 C11 C12 163.1(9) . . . . ?
C8 S1 C11 C17 40.9(10) . . . . ?
C8 C9 C10 C5 -1.0(19) . . . . ?
C10 C5 C6 C1 -177.2(12) . . . . ?
C10 C5 C6 C7 0.4(17) . . . . ?
C11 S1 C8 C7 -108.2(10) . . . . ?
C11 S1 C8 C9 72.9(10) . . . . ?
C11 C12 C14 C15 -66.7(17) . . . . ?
C11 C12 C14 C16 167.1(12) . . . . ?
C11 C17 C18 C19 177.6(12) . . . . ?
C11 C17 C22 C21 -178.7(13) . . . . ?
C12 C11 C17 C18 -50.2(16) . . . . ?
C12 C11 C17 C22 127.8(13) . . . . ?
C17 C11 C12 Se1 175.4(8) . . . . ?
C17 C11 C12 C14 -55.3(14) . . . . ?
C17 C18 C19 C20 2(2) . . . . ?
C18 C17 C22 C21 -1(2) . . . . ?
C18 C19 C20 C21 -1(2) . . . . ?
C19 C20 C21 C22 0(2) . . . . ?
C20 C21 C22 C17 1(2) . . . . ?
C22 C17 C18 C19 -1(2) . . . . ?
